data_4322163
loop_
_publ_author_name
'Rapha\"el Wietzke'
'Marinella Mazzanti'
'Jean-Marc Latour'
'Jacques P\'ecaut'

_publ_section_title
;
 Crystal Structure and Solution Fluxionality of Lanthanide Complexes of
 2,4,6,-Tris-2-pyridyl-1,3,5-triazine
;
_journal_name_full 'Inorganic Chemistry'
_journal_page_first 3581
_journal_page_last 3585
_journal_paper_doi 10.1021/ic990122w
_journal_volume 38
_journal_year 1999
_chemical_formula_sum 'C22 H28 Cl3 Eu N6 O4'
_chemical_formula_weight 698.81
_chemical_name_systematic
;
 ?
;
_space_group_IT_number 2
_symmetry_cell_setting triclinic
_symmetry_space_group_name_Hall '-P 1'
_symmetry_space_group_name_H-M 'P -1'
_atom_sites_solution_hydrogens geom
_atom_sites_solution_primary direct
_atom_sites_solution_secondary difmap
_audit_creation_method SHELXL
_cell_angle_alpha 96.3090(10)
_cell_angle_beta 100.4130(10)
_cell_angle_gamma 99.3150(10)
_cell_formula_units_Z 2
_cell_length_a 7.1306(5)
_cell_length_b 13.8850(9)
_cell_length_c 13.9400(9)
_cell_measurement_temperature 293(2)
_cell_volume 1325.71(15)
_computing_structure_refinement 'SHELXL-93 (Sheldrick, 1993)'
_computing_structure_solution 'SHELXS-86 (Sheldrick, 1990)'
_diffrn_ambient_temperature 293(2)
_diffrn_radiation_monochromator graphite
_diffrn_radiation_source 'fine-focus sealed tube'
_diffrn_radiation_type MoK\a
_diffrn_radiation_wavelength 0.71073
_diffrn_reflns_av_R_equivalents 0.0328
_diffrn_reflns_av_sigmaI/netI 0.0624
_diffrn_reflns_limit_h_max 8
_diffrn_reflns_limit_h_min -8
_diffrn_reflns_limit_k_max 16
_diffrn_reflns_limit_k_min -11
_diffrn_reflns_limit_l_max 16
_diffrn_reflns_limit_l_min -15
_diffrn_reflns_number 6197
_diffrn_reflns_theta_max 25.93
_diffrn_reflns_theta_min 1.50
_exptl_absorpt_coefficient_mu 2.708
_exptl_absorpt_correction_type SADABS
_exptl_crystal_density_diffrn 1.751
_exptl_crystal_F_000 696
_refine_diff_density_max 2.287
_refine_diff_density_min -3.243
_refine_diff_density_rms 0.236
_refine_ls_extinction_method none
_refine_ls_goodness_of_fit_all 1.100
_refine_ls_goodness_of_fit_obs 1.126
_refine_ls_matrix_type full
_refine_ls_number_parameters 325
_refine_ls_number_reflns 4422
_refine_ls_number_restraints 0
_refine_ls_restrained_S_all 1.100
_refine_ls_restrained_S_obs 1.126
_refine_ls_R_factor_all 0.0642
_refine_ls_R_factor_obs 0.0622
_refine_ls_shift/esd_max -0.062
_refine_ls_shift/esd_mean 0.006
_refine_ls_structure_factor_coef Fsqd
_refine_ls_weighting_details 'w=1/[\s^2^(Fo^2^)+(0.1105P)^2^+6.2314P] where P=(Fo^2^+2Fc^2^)/3'
_refine_ls_weighting_scheme calc
_refine_ls_wR_factor_all 0.1681
_refine_ls_wR_factor_obs 0.1664
_reflns_number_observed 4152
_reflns_number_total 4422
_reflns_observed_criterion >2sigma(I)
_cod_data_source_file ic990122w_1.cif
_cod_data_source_block struc
_cod_depositor_comments
;
The following automatic conversions were performed:

'_refine_ls_weighting_scheme' value 'calc
w=1/[\s^2^(Fo^2^)+(0.1105P)^2^+6.2314P] where P=(Fo^2^+2Fc^2^)/3' was
changed to 'calc'. New tag '_refine_ls_weighting_details' was
created. The value of the new tag was set to
'w=1/[\s^2^(Fo^2^)+(0.1105P)^2^+6.2314P] where P=(Fo^2^+2Fc^2^)/3'.

Automatic conversion script
Id: cif_fix_values 3143 2015-03-26 13:38:13Z robertas 
;
_cod_original_cell_volume 1325.7(2)
_cod_database_code 4322163

loop_
_symmetry_equiv_pos_as_xyz
'x, y, z'
'-x, -y, -z'

loop_
_atom_site_aniso_label
_atom_site_aniso_U_11
_atom_site_aniso_U_22
_atom_site_aniso_U_33
_atom_site_aniso_U_23
_atom_site_aniso_U_13
_atom_site_aniso_U_12
Eu 0.02049(13) 0.01242(13) 0.01331(13) 0.00306(10) 0.00283(10) 0.00398(10)
Cl1 0.0252(6) 0.0226(6) 0.0192(6) -0.0009(5) 0.0059(5) 0.0068(5)
Cl2 0.0333(7) 0.0163(6) 0.0329(7) 0.0090(5) -0.0001(6) 0.0006(5)
Cl3 0.0221(5) 0.0215(6) 0.0179(6) 0.0023(5) 0.0043(5) 0.0068(5)
O1 0.031(2) 0.026(2) 0.014(2) 0.006(2) 0.0066(15) 0.001(2)
O2 0.021(2) 0.022(2) 0.022(2) 0.008(2) -0.0004(15) 0.0062(15)
O3 0.069(4) 0.062(4) 0.050(3) 0.004(3) -0.022(3) 0.022(3)
O4 0.088(4) 0.035(3) 0.026(2) 0.014(2) 0.000(2) -0.001(3)
N1 0.014(2) 0.018(2) 0.017(2) 0.000(2) 0.002(2) 0.008(2)
N2 0.027(2) 0.011(2) 0.016(2) 0.006(2) 0.004(2) 0.007(2)
N3 0.029(2) 0.015(2) 0.016(2) 0.000(2) 0.002(2) 0.007(2)
N4 0.024(2) 0.015(2) 0.016(2) 0.004(2) -0.001(2) 0.004(2)
N5 0.033(2) 0.014(2) 0.013(2) 0.001(2) 0.003(2) 0.008(2)
N6 0.027(2) 0.019(2) 0.023(2) 0.004(2) 0.009(2) 0.006(2)
C1 0.028(2) 0.013(2) 0.018(2) 0.003(2) 0.008(2) 0.008(2)
C2 0.024(2) 0.017(2) 0.012(2) -0.002(2) 0.001(2) 0.006(2)
C3 0.016(2) 0.025(3) 0.009(2) 0.002(2) 0.004(2) 0.009(2)
C4 0.024(2) 0.013(2) 0.019(2) 0.001(2) 0.005(2) 0.006(2)
C5 0.030(3) 0.018(3) 0.018(2) 0.005(2) 0.007(2) 0.005(2)
C6 0.023(3) 0.017(3) 0.021(3) -0.001(2) 0.003(2) 0.000(2)
C7 0.026(3) 0.022(3) 0.016(3) -0.003(2) 0.000(2) 0.006(2)
C8 0.029(3) 0.023(3) 0.012(2) 0.005(2) 0.004(2) 0.009(2)
C9 0.023(2) 0.019(2) 0.014(2) 0.001(2) 0.003(2) 0.007(2)
C10 0.028(3) 0.022(3) 0.014(2) 0.001(2) 0.000(2) 0.010(2)
C11 0.024(3) 0.021(3) 0.022(3) -0.001(2) -0.002(2) 0.007(2)
C12 0.020(2) 0.014(2) 0.025(3) -0.002(2) 0.001(2) 0.003(2)
C13 0.029(3) 0.019(3) 0.021(3) 0.007(2) 0.012(2) 0.004(2)
C14 0.022(2) 0.012(2) 0.021(2) 0.003(2) 0.007(2) 0.009(2)
C15 0.030(3) 0.013(2) 0.021(3) 0.007(2) 0.007(2) 0.004(2)
C16 0.031(3) 0.028(3) 0.019(3) 0.009(2) 0.002(2) 0.014(2)
C17 0.031(3) 0.031(3) 0.020(3) 0.016(2) 0.009(2) 0.014(2)
C18 0.027(3) 0.020(3) 0.025(3) 0.006(2) 0.006(2) 0.008(2)
C21 0.039(3) 0.036(3) 0.021(3) 0.016(2) 0.008(2) 0.006(3)
C22 0.029(3) 0.025(3) 0.050(4) 0.015(3) 0.002(3) 0.005(3)
C23 0.067(5) 0.055(5) 0.053(5) 0.005(4) -0.017(4) 0.020(4)
C24 0.060(4) 0.033(3) 0.034(3) 0.008(3) 0.006(3) -0.004(3)

loop_
_atom_site_label
_atom_site_type_symbol
_atom_site_fract_x
_atom_site_fract_y
_atom_site_fract_z
_atom_site_U_iso_or_equiv
_atom_site_thermal_displace_type
_atom_site_occupancy
_atom_site_calc_flag
_atom_site_refinement_flags
_atom_site_disorder_group
Eu Eu 0.79513(3) 0.18679(2) 0.31269(2) 0.01528(7) Uani 1 d . .
Cl1 Cl 0.9878(2) 0.13953(10) 0.17073(9) 0.0222(3) Uani 1 d . .
Cl2 Cl 0.6576(2) -0.00040(10) 0.33479(11) 0.0284(3) Uani 1 d . .
Cl3 Cl 0.5059(2) 0.28119(10) 0.35633(9) 0.0202(3) Uani 1 d . .
O1 O 0.8378(6) 0.1994(3) 0.4947(3) 0.0237(10) Uani 1 d . .
H1 H 0.9639(6) 0.2233(3) 0.5295(3) 0.028 Uiso 1 calc R .
O2 O 1.1201(5) 0.1604(3) 0.3934(3) 0.0219(9) Uani 1 d . .
H2 H 1.2154(5) 0.2150(3) 0.4223(3) 0.026 Uiso 1 calc R .
O3 O 0.1766(10) 0.1935(5) 0.6259(4) 0.064(2) Uani 1 d . .
O4 O 0.1330(10) 0.6994(4) 0.1950(3) 0.052(2) Uani 1 d . .
N1 N 0.7688(6) 0.3144(3) 0.1945(3) 0.0159(10) Uani 1 d . .
N2 N 0.6554(7) 0.3496(3) 0.0343(3) 0.0174(10) Uani 1 d . .
N3 N 0.8675(7) 0.4738(3) 0.1537(3) 0.0200(11) Uani 1 d . .
N4 N 1.0157(7) 0.3609(3) 0.3701(3) 0.0188(11) Uani 1 d . .
N5 N 0.5246(7) 0.1359(3) 0.1498(3) 0.0202(11) Uani 1 d . .
N6 N 0.8516(7) 0.6028(3) 0.0178(3) 0.0221(11) Uani 1 d . .
C1 C 0.8715(8) 0.4067(4) 0.2151(4) 0.0185(12) Uani 1 d . .
C2 C 0.6585(8) 0.2905(4) 0.1034(4) 0.0179(12) Uani 1 d . .
C3 C 0.7596(7) 0.4411(4) 0.0633(4) 0.0159(12) Uani 1 d . .
C4 C 1.0010(8) 0.4348(4) 0.3135(4) 0.0184(12) Uani 1 d . .
C5 C 1.1035(8) 0.5301(4) 0.3435(4) 0.0215(13) Uani 1 d . .
H5 H 1.0903(8) 0.5784(4) 0.3028(4) 0.026 Uiso 1 calc R .
C6 C 1.2266(8) 0.5521(4) 0.4356(4) 0.0213(13) Uani 1 d . .
H6 H 1.2959(8) 0.6157(4) 0.4584(4) 0.026 Uiso 1 calc R .
C7 C 1.2440(8) 0.4763(4) 0.4932(4) 0.0219(13) Uani 1 d . .
H7 H 1.3270(8) 0.4883(4) 0.5546(4) 0.026 Uiso 1 calc R .
C8 C 1.1357(8) 0.3836(4) 0.4571(4) 0.0209(13) Uani 1 d . .
H8 H 1.1476(8) 0.3340(4) 0.4963(4) 0.025 Uiso 1 calc R .
C9 C 0.5316(8) 0.1926(4) 0.0778(4) 0.0183(12) Uani 1 d . .
C10 C 0.4146(8) 0.1643(4) -0.0161(4) 0.0213(13) Uani 1 d . .
H10 H 0.4222(8) 0.2051(4) -0.0645(4) 0.026 Uiso 1 calc R .
C11 C 0.2880(8) 0.0752(4) -0.0362(4) 0.0234(14) Uani 1 d . .
H11 H 0.2114(8) 0.0538(4) -0.0988(4) 0.028 Uiso 1 calc R .
C12 C 0.2772(8) 0.0183(4) 0.0386(4) 0.0204(13) Uani 1 d . .
H12 H 0.1904(8) -0.0413(4) 0.0280(4) 0.025 Uiso 1 calc R .
C13 C 0.3975(8) 0.0516(4) 0.1296(4) 0.0220(13) Uani 1 d . .
H13 H 0.3891(8) 0.0128(4) 0.1795(4) 0.026 Uiso 1 calc R .
C14 C 0.7521(7) 0.5102(4) -0.0111(4) 0.0170(12) Uani 1 d . .
C15 C 0.6431(8) 0.4768(4) -0.1058(4) 0.0210(13) Uani 1 d . .
H15 H 0.5784(8) 0.4117(4) -0.1234(4) 0.025 Uiso 1 calc R .
C16 C 0.6337(9) 0.5437(4) -0.1735(4) 0.0250(14) Uani 1 d . .
H16 H 0.5594(9) 0.5245(4) -0.2368(4) 0.030 Uiso 1 calc R .
C17 C 0.7361(8) 0.6386(4) -0.1450(4) 0.0249(13) Uani 1 d . .
H17 H 0.7341(8) 0.6841(4) -0.1893(4) 0.030 Uiso 1 calc R .
C18 C 0.8417(8) 0.6651(4) -0.0500(4) 0.0230(13) Uani 1 d . .
H18 H 0.9098(8) 0.7295(4) -0.0316(4) 0.028 Uiso 1 calc R .
C21 C 0.6989(9) 0.1756(5) 0.5534(4) 0.031(2) Uani 1 d . .
H21A H 0.7614(9) 0.1888(5) 0.6218(4) 0.046 Uiso 1 calc R .
H21B H 0.6410(9) 0.1070(5) 0.5366(4) 0.046 Uiso 1 calc R .
H21C H 0.6001(9) 0.2148(5) 0.5417(4) 0.046 Uiso 1 calc R .
C22 C 1.1649(9) 0.0640(5) 0.3967(5) 0.035(2) Uani 1 d . .
H22A H 1.2966(9) 0.0693(5) 0.4308(5) 0.052 Uiso 1 calc R .
H22B H 1.1493(9) 0.0310(5) 0.3307(5) 0.052 Uiso 1 calc R .
H22C H 1.0790(9) 0.0270(5) 0.4307(5) 0.052 Uiso 1 calc R .
C23 C 0.2819(14) 0.2663(7) 0.7020(7) 0.061(3) Uani 1 d . .
C24 C 0.1744(12) 0.7933(5) 0.1678(5) 0.044(2) Uani 1 d . .

loop_
_atom_type_symbol
_atom_type_description
_atom_type_scat_dispersion_real
_atom_type_scat_dispersion_imag
_atom_type_scat_source
C C 0.0033 0.0016 'International Tables Vol C Tables 4.2.6.8 and 6.1.1.4'
H H 0.0000 0.0000 'International Tables Vol C Tables 4.2.6.8 and 6.1.1.4'
N N 0.0061 0.0033 'International Tables Vol C Tables 4.2.6.8 and 6.1.1.4'
O O 0.0106 0.0060 'International Tables Vol C Tables 4.2.6.8 and 6.1.1.4'
Cl Cl 0.1484 0.1585 'International Tables Vol C Tables 4.2.6.8 and 6.1.1.4'
Eu Eu -0.1578 3.6682 'International Tables Vol C Tables 4.2.6.8 and 6.1.1.4'

loop_
_geom_angle_atom_site_label_1
_geom_angle_atom_site_label_2
_geom_angle_atom_site_label_3
_geom_angle
_geom_angle_site_symmetry_1
_geom_angle_site_symmetry_3
_geom_angle_publ_flag
O1 Eu O2 67.12(14) . . ?
O1 Eu N1 132.61(13) . . ?
O2 Eu N1 119.90(13) . . ?
O1 Eu N4 78.34(13) . . ?
O2 Eu N4 72.80(13) . . ?
N1 Eu N4 62.67(13) . . ?
O1 Eu N5 141.36(14) . . ?
O2 Eu N5 143.28(14) . . ?
N1 Eu N5 63.21(13) . . ?
N4 Eu N5 125.64(14) . . ?
O1 Eu Cl1 138.84(10) . . ?
O2 Eu Cl1 71.92(10) . . ?
N1 Eu Cl1 72.76(10) . . ?
N4 Eu Cl1 93.54(11) . . ?
N5 Eu Cl1 75.21(11) . . ?
O1 Eu Cl2 78.49(10) . . ?
O2 Eu Cl2 87.04(9) . . ?
N1 Eu Cl2 143.51(9) . . ?
N4 Eu Cl2 153.82(10) . . ?
N5 Eu Cl2 80.45(10) . . ?
Cl1 Eu Cl2 95.92(5) . . ?
O1 Eu Cl3 75.74(10) . . ?
O2 Eu Cl3 139.26(10) . . ?
N1 Eu Cl3 74.55(10) . . ?
N4 Eu Cl3 84.12(11) . . ?
N5 Eu Cl3 77.35(11) . . ?
Cl1 Eu Cl3 144.20(4) . . ?
Cl2 Eu Cl3 101.76(5) . . ?
C21 O1 Eu 129.7(3) . . ?
C22 O2 Eu 122.0(3) . . ?
C1 N1 C2 115.1(5) . . ?
C1 N1 Eu 123.5(3) . . ?
C2 N1 Eu 121.2(3) . . ?
C2 N2 C3 115.6(4) . . ?
C1 N3 C3 114.9(4) . . ?
C8 N4 C4 117.0(4) . . ?
C8 N4 Eu 122.2(4) . . ?
C4 N4 Eu 120.6(3) . . ?
C13 N5 C9 117.5(4) . . ?
C13 N5 Eu 123.9(4) . . ?
C9 N5 Eu 118.0(3) . . ?
C14 N6 C18 116.8(5) . . ?
N3 C1 N1 125.1(5) . . ?
N3 C1 C4 118.0(4) . . ?
N1 C1 C4 116.8(5) . . ?
N2 C2 N1 124.3(5) . . ?
N2 C2 C9 117.5(4) . . ?
N1 C2 C9 118.1(5) . . ?
N3 C3 N2 124.7(5) . . ?
N3 C3 C14 118.5(5) . . ?
N2 C3 C14 116.8(4) . . ?
N4 C4 C5 123.1(5) . . ?
N4 C4 C1 116.0(4) . . ?
C5 C4 C1 120.8(5) . . ?
C4 C5 C6 118.6(5) . . ?
C5 C6 C7 118.5(5) . . ?
C8 C7 C6 118.7(5) . . ?
N4 C8 C7 124.1(5) . . ?
N5 C9 C10 122.3(5) . . ?
N5 C9 C2 117.4(4) . . ?
C10 C9 C2 120.2(5) . . ?
C11 C10 C9 119.1(5) . . ?
C10 C11 C12 118.5(5) . . ?
C13 C12 C11 118.8(5) . . ?
N5 C13 C12 123.7(5) . . ?
N6 C14 C15 123.5(5) . . ?
N6 C14 C3 117.4(4) . . ?
C15 C14 C3 119.1(4) . . ?
C14 C15 C16 118.1(5) . . ?
C17 C16 C15 119.0(5) . . ?
C16 C17 C18 119.0(5) . . ?
N6 C18 C17 123.6(5) . . ?

loop_
_geom_bond_atom_site_label_1
_geom_bond_atom_site_label_2
_geom_bond_distance
_geom_bond_site_symmetry_2
_geom_bond_publ_flag
Eu O1 2.483(4) . ?
Eu O2 2.488(4) . ?
Eu N1 2.555(4) . ?
Eu N4 2.617(4) . ?
Eu N5 2.646(4) . ?
Eu Cl1 2.6874(14) . ?
Eu Cl2 2.6967(14) . ?
Eu Cl3 2.7378(14) . ?
O1 C21 1.417(8) . ?
O2 C22 1.429(8) . ?
O3 C23 1.394(10) . ?
O4 C24 1.399(9) . ?
N1 C1 1.342(7) . ?
N1 C2 1.343(6) . ?
N2 C2 1.331(7) . ?
N2 C3 1.342(7) . ?
N3 C1 1.333(7) . ?
N3 C3 1.342(6) . ?
N4 C8 1.326(7) . ?
N4 C4 1.367(7) . ?
N5 C13 1.328(7) . ?
N5 C9 1.344(7) . ?
N6 C14 1.344(7) . ?
N6 C18 1.350(8) . ?
C1 C4 1.482(7) . ?
C2 C9 1.474(7) . ?
C3 C14 1.488(8) . ?
C4 C5 1.384(7) . ?
C5 C6 1.390(7) . ?
C6 C7 1.400(8) . ?
C7 C8 1.378(8) . ?
C9 C10 1.397(7) . ?
C10 C11 1.376(8) . ?
C11 C12 1.382(9) . ?
C12 C13 1.381(7) . ?
C14 C15 1.392(7) . ?
C15 C16 1.396(8) . ?
C16 C17 1.376(8) . ?
C17 C18 1.379(8) . ?
